data_4312722
loop_
_publ_author_name
'Patrice M. T. Piggot'
'Lincoln A. Hall'
'Andrew J. P. White'
'David J. Williams'

_publ_section_title
;
 Attempted Syntheses of Lanthanide(III) Complexes of the Anisole- and
 Anilinosquarate Ligands
;
_journal_name_full 'Inorganic Chemistry'
_journal_page_first 8344
_journal_page_last 8352
_journal_paper_doi 10.1021/ic034922p
_journal_volume 42
_journal_year 2003
_chemical_formula_sum 'C14 H26 Eu N O17'
_chemical_formula_weight 632.32
_chemical_name_systematic
; 
 ? 
;
_space_group_IT_number 15
_symmetry_cell_setting monoclinic
_symmetry_space_group_name_Hall '-I 2ya'
_symmetry_space_group_name_H-M 'I 1 2/a 1'
_atom_sites_solution_hydrogens geom
_atom_sites_solution_primary direct
_atom_sites_solution_secondary difmap
_audit_creation_method SHELXL
_cell_angle_alpha 90.00
_cell_angle_beta 96.540(2)
_cell_angle_gamma 90.00
_cell_formula_units_Z 8
_cell_length_a 16.5920(8)
_cell_length_b 7.6238(2)
_cell_length_c 35.4976(13)
_cell_measurement_temperature 150(2)
_cell_volume 4461.0(3)
_computing_structure_refinement 'SHELXL-93 (Sheldrick, 1993)'
_computing_structure_solution 'SHELXS-86 (Sheldrick, 1990)'
_diffrn_ambient_temperature 150(2)
_diffrn_radiation_monochromator graphite
_diffrn_radiation_source 'fine-focus sealed tube'
_diffrn_radiation_type MoK\a
_diffrn_radiation_wavelength 0.71073
_diffrn_reflns_av_R_equivalents 0.0764
_diffrn_reflns_av_sigmaI/netI 0.0900
_diffrn_reflns_limit_h_max 21
_diffrn_reflns_limit_h_min -21
_diffrn_reflns_limit_k_max 9
_diffrn_reflns_limit_k_min -9
_diffrn_reflns_limit_l_max 46
_diffrn_reflns_limit_l_min -45
_diffrn_reflns_number 15855
_diffrn_reflns_theta_max 27.55
_diffrn_reflns_theta_min 3.11
_exptl_absorpt_coefficient_mu 2.896
_exptl_crystal_density_diffrn 1.883
_exptl_crystal_F_000 2528
_refine_diff_density_max 1.263
_refine_diff_density_min -3.710
_refine_diff_density_rms 0.196
_refine_ls_extinction_method none
_refine_ls_goodness_of_fit_all 1.043
_refine_ls_goodness_of_fit_obs 1.082
_refine_ls_matrix_type full
_refine_ls_number_parameters 286
_refine_ls_number_reflns 4789
_refine_ls_number_restraints 0
_refine_ls_restrained_S_all 1.069
_refine_ls_restrained_S_obs 1.082
_refine_ls_R_factor_all 0.0680
_refine_ls_R_factor_obs 0.0492
_refine_ls_shift/esd_max 0.003
_refine_ls_shift/esd_mean 0.000
_refine_ls_structure_factor_coef Fsqd
_refine_ls_weighting_details 'w=1/[\s^2^(Fo^2^)+(0.0645P)^2^+0.0000P] where P=(Fo^2^+2Fc^2^)/3'
_refine_ls_weighting_scheme calc
_refine_ls_wR_factor_all 0.1364
_refine_ls_wR_factor_obs 0.1211
_reflns_number_observed 3991
_reflns_number_total 5120
_reflns_observed_criterion >2sigma(I)
_cod_data_source_file ic034922psi20030801_060640_5.cif
_cod_data_source_block Compound5
_cod_depositor_comments
;
The following automatic conversions were performed:

'_refine_ls_weighting_scheme' value 'calc
w=1/[\s^2^(Fo^2^)+(0.0645P)^2^+0.0000P] where P=(Fo^2^+2Fc^2^)/3' was
changed to 'calc'. New tag '_refine_ls_weighting_details' was
created. The value of the new tag was set to
'w=1/[\s^2^(Fo^2^)+(0.0645P)^2^+0.0000P] where P=(Fo^2^+2Fc^2^)/3'.

Automatic conversion script
Id: cif_fix_values 3143 2015-03-26 13:38:13Z robertas 
;
_cod_original_sg_symbol_H-M 'C 1 2/a 1'
_cod_database_code 4312722

loop_
_symmetry_equiv_pos_as_xyz
'x, y, z'
'-x+1/2, y, -z'
'x+1/2, y+1/2, z+1/2'
'-x+1, y+1/2, -z+1/2'
'-x, -y, -z'
'x-1/2, -y, z'
'-x+1/2, -y+1/2, -z+1/2'
'x, -y+1/2, z+1/2'

loop_
_atom_site_aniso_label
_atom_site_aniso_U_11
_atom_site_aniso_U_22
_atom_site_aniso_U_33
_atom_site_aniso_U_23
_atom_site_aniso_U_13
_atom_site_aniso_U_12
Eu 0.0139(2) 0.0196(2) 0.0223(2) 0.00049(10) 0.00219(11) -0.00003(10)
O1 0.018(2) 0.020(2) 0.043(3) 0.001(2) 0.001(2) -0.003(2)
C1 0.017(3) 0.022(3) 0.027(3) -0.003(2) 0.005(2) -0.001(2)
O2 0.016(2) 0.017(2) 0.029(2) 0.0013(15) 0.004(2) 0.0007(15)
C2 0.022(3) 0.020(3) 0.018(3) 0.000(2) 0.005(2) -0.002(2)
O3 0.022(2) 0.025(2) 0.029(2) 0.001(2) 0.004(2) -0.004(2)
C3 0.018(3) 0.016(3) 0.020(3) -0.001(2) 0.003(2) -0.002(2)
O4 0.017(2) 0.024(2) 0.032(2) 0.004(2) 0.004(2) 0.004(2)
C4 0.017(3) 0.025(3) 0.016(2) 0.000(2) 0.002(2) 0.001(2)
O5 0.022(2) 0.026(2) 0.032(2) 0.001(2) 0.004(2) 0.004(2)
O6 0.020(2) 0.039(2) 0.031(2) 0.006(2) 0.009(2) -0.001(2)
O7 0.023(2) 0.026(2) 0.025(2) 0.0006(15) -0.004(2) -0.001(2)
O8 0.018(2) 0.033(2) 0.033(2) 0.004(2) 0.007(2) -0.001(2)
O9 0.024(2) 0.046(2) 0.023(2) 0.007(2) 0.004(2) 0.003(2)
O10 0.031(3) 0.026(2) 0.036(2) 0.000(2) -0.008(2) -0.002(2)
O11 0.019(2) 0.048(3) 0.029(2) 0.001(2) 0.003(2) -0.009(2)
C11 0.023(3) 0.027(3) 0.027(3) 0.002(2) 0.003(2) -0.003(2)
O12 0.020(2) 0.048(2) 0.023(2) 0.000(2) 0.002(2) -0.004(2)
C12 0.018(3) 0.030(3) 0.026(3) 0.001(2) 0.001(2) 0.000(2)
O13 0.018(2) 0.047(3) 0.030(2) -0.003(2) 0.004(2) -0.009(2)
C13 0.020(3) 0.036(3) 0.025(3) -0.002(2) 0.002(2) 0.000(2)
C14 0.026(3) 0.031(3) 0.023(3) -0.001(2) 0.001(2) -0.003(2)
N15 0.029(3) 0.043(3) 0.022(2) 0.000(2) 0.001(2) -0.001(2)
C16 0.051(5) 0.055(4) 0.024(3) -0.002(3) 0.003(3) -0.012(4)
C17 0.056(5) 0.054(4) 0.026(3) 0.001(3) 0.002(3) 0.000(4)
C18 0.042(5) 0.043(4) 0.037(4) -0.007(3) -0.010(3) 0.009(3)
C19 0.030(4) 0.078(5) 0.041(4) -0.018(4) -0.004(3) -0.012(4)
C20 0.032(4) 0.082(6) 0.030(4) -0.003(3) -0.001(3) -0.012(4)
C21 0.034(4) 0.032(3) 0.028(3) -0.003(2) 0.001(3) 0.007(3)
O30 0.021(2) 0.030(2) 0.033(2) 0.001(2) 0.005(2) 0.000(2)
O40 0.049(4) 0.042(3) 0.038(3) 0.001(2) 0.004(2) -0.004(2)
O50 0.035(3) 0.068(3) 0.050(3) -0.010(3) 0.008(3) 0.005(3)
O60 0.043(4) 0.061(3) 0.056(3) -0.001(3) 0.005(3) 0.000(3)

loop_
_atom_site_label
_atom_site_type_symbol
_atom_site_fract_x
_atom_site_fract_y
_atom_site_fract_z
_atom_site_U_iso_or_equiv
_atom_site_thermal_displace_type
_atom_site_occupancy
_atom_site_calc_flag
_atom_site_refinement_flags
_atom_site_disorder_group
Eu Eu 0.07926(2) 0.34131(3) 0.931872(7) 0.01858(12) Uani 1 d . .
O1 O 0.1207(3) 0.6273(5) 0.94416(12) 0.0270(9) Uani 1 d . .
C1 C 0.1746(4) 0.7453(7) 0.9488(2) 0.0218(12) Uani 1 d . .
O2 O 0.1115(2) 1.0420(5) 0.94348(11) 0.0207(8) Uani 1 d . .
C2 C 0.1701(4) 0.9353(7) 0.94739(14) 0.0197(11) Uani 1 d . .
O3 O 0.3093(3) 1.0677(5) 0.95559(11) 0.0255(9) Uani 1 d . .
C3 C 0.2580(3) 0.9443(6) 0.95365(15) 0.0182(11) Uani 1 d . .
O4 O 0.3201(3) 0.6470(5) 0.96502(12) 0.0243(9) Uani 1 d . .
C4 C 0.2639(4) 0.7526(7) 0.95698(14) 0.0192(11) Uani 1 d . .
O5 O -0.0394(3) 0.5231(5) 0.91608(11) 0.0266(9) Uani 1 d . .
O6 O -0.0177(3) 0.2625(6) 0.97450(12) 0.0296(9) Uani 1 d . .
O7 O 0.1543(3) 0.3425(5) 0.99450(11) 0.0252(9) Uani 1 d . .
O8 O 0.2143(3) 0.3158(5) 0.91501(12) 0.0274(9) Uani 1 d . .
O9 O 0.0826(3) 0.4625(6) 0.86745(11) 0.0309(9) Uani 1 d . .
O10 O -0.0066(3) 0.1588(5) 0.88833(13) 0.0322(10) Uani 1 d . .
O11 O 0.0619(3) -0.1481(5) 0.67731(13) 0.0322(10) Uani 1 d . .
C11 C 0.1340(4) -0.0933(8) 0.6816(2) 0.0256(12) Uani 1 d . .
O12 O 0.1926(3) -0.0383(6) 0.61995(11) 0.0303(9) Uani 1 d . .
C12 C 0.1927(4) -0.0448(8) 0.6550(2) 0.0250(12) Uani 1 d . .
O13 O 0.3247(3) 0.0465(6) 0.69104(12) 0.0315(10) Uani 1 d . .
C13 C 0.2522(4) -0.0049(8) 0.6879(2) 0.0270(12) Uani 1 d . .
C14 C 0.1926(4) -0.0528(7) 0.7130(2) 0.0265(12) Uani 1 d . .
N15 N 0.1831(3) -0.0611(7) 0.74981(14) 0.0314(12) Uani 1 d . .
C16 C 0.2147(2) -0.0346(6) 0.81724(11) 0.043(2) Uani 1 d G .
H16A H 0.1633(2) -0.0856(6) 0.81978(11) 0.052 Uiso 1 calc R .
C17 C 0.2656(3) 0.0143(7) 0.84935(9) 0.046(2) Uani 1 d G .
H17A H 0.2491(4) -0.0034(10) 0.87383(10) 0.055 Uiso 1 calc R .
C18 C 0.3407(3) 0.0890(7) 0.84565(10) 0.042(2) Uani 1 d G .
H18A H 0.3755(4) 0.1224(9) 0.86759(13) 0.050 Uiso 1 calc R .
C19 C 0.3649(2) 0.1148(7) 0.80984(13) 0.050(2) Uani 1 d G .
H19A H 0.4162(3) 0.1659(10) 0.8073(2) 0.060 Uiso 1 calc R .
C20 C 0.3140(3) 0.0660(7) 0.77773(9) 0.048(2) Uani 1 d G .
H20A H 0.3305(4) 0.0837(10) 0.75326(11) 0.058 Uiso 1 calc R .
C21 C 0.2389(2) -0.0087(6) 0.78143(9) 0.0317(14) Uani 1 d G .
O30 O 0.4681(3) 0.1541(5) 0.95197(12) 0.0277(9) Uani 1 d . .
O40 O 0.5496(4) 0.1535(6) 0.86420(14) 0.0431(12) Uani 1 d . .
O50 O 0.4525(4) 0.3049(7) 0.7212(2) 0.0507(13) Uani 1 d . .
O60 O 0.4439(4) 0.7786(8) 0.7136(2) 0.0536(14) Uani 1 d . .

loop_
_atom_type_symbol
_atom_type_description
_atom_type_scat_dispersion_real
_atom_type_scat_dispersion_imag
_atom_type_scat_source
C C 0.0033 0.0016 'International Tables Vol C Tables 4.2.6.8 and 6.1.1.4'
H H 0.0000 0.0000 'International Tables Vol C Tables 4.2.6.8 and 6.1.1.4'
N N 0.0061 0.0033 'International Tables Vol C Tables 4.2.6.8 and 6.1.1.4'
O O 0.0106 0.0060 'International Tables Vol C Tables 4.2.6.8 and 6.1.1.4'
Eu Eu -0.1578 3.6682 'International Tables Vol C Tables 4.2.6.8 and 6.1.1.4'

loop_
_geom_angle_atom_site_label_1
_geom_angle_atom_site_label_2
_geom_angle_atom_site_label_3
_geom_angle
_geom_angle_site_symmetry_1
_geom_angle_site_symmetry_3
_geom_angle_publ_flag
O1 Eu O2 145.0(2) . 1_545 ?
O1 Eu O8 81.77(14) . . ?
O2 Eu O8 76.47(13) 1_545 . ?
O1 Eu O6 108.81(15) . . ?
O2 Eu O6 78.71(13) 1_545 . ?
O8 Eu O6 148.14(15) . . ?
O1 Eu O10 143.47(15) . . ?
O2 Eu O10 70.24(14) 1_545 . ?
O8 Eu O10 107.1(2) . . ?
O6 Eu O10 82.6(2) . . ?
O1 Eu O5 73.76(14) . . ?
O2 Eu O5 138.88(14) 1_545 . ?
O8 Eu O5 138.48(13) . . ?
O6 Eu O5 72.79(14) . . ?
O10 Eu O5 77.12(14) . . ?
O1 Eu O7 73.29(14) . . ?
O2 Eu O7 76.21(13) 1_545 . ?
O8 Eu O7 80.30(15) . . ?
O6 Eu O7 74.61(15) . . ?
O10 Eu O7 142.43(13) . . ?
O5 Eu O7 122.02(13) . . ?
O1 Eu O9 77.56(15) . . ?
O2 Eu O9 119.49(13) 1_545 . ?
O8 Eu O9 71.24(14) . . ?
O6 Eu O9 139.61(15) . . ?
O10 Eu O9 72.41(15) . . ?
O5 Eu O9 71.05(13) . . ?
O7 Eu O9 141.64(15) . . ?
C1 O1 Eu 152.2(4) . . ?
O1 C1 C2 132.2(6) . . ?
O1 C1 C4 136.9(5) . . ?
C2 C1 C4 90.9(4) . . ?
C2 O2 Eu 142.7(4) . 1_565 ?
O2 C2 C1 133.0(5) . . ?
O2 C2 C3 137.2(5) . . ?
C1 C2 C3 89.7(4) . . ?
O3 C3 C2 134.6(5) . . ?
O3 C3 C4 134.2(5) . . ?
C2 C3 C4 91.3(4) . . ?
O4 C4 C3 135.0(5) . . ?
O4 C4 C1 137.0(5) . . ?
C3 C4 C1 88.0(4) . . ?
O11 C11 C14 135.9(5) . . ?
O11 C11 C12 133.8(6) . . ?
C14 C11 C12 90.3(5) . . ?
O12 C12 C13 135.2(5) . . ?
O12 C12 C11 136.2(6) . . ?
C13 C12 C11 88.6(4) . . ?
O13 C13 C14 137.4(6) . . ?
O13 C13 C12 132.9(5) . . ?
C14 C13 C12 89.6(5) . . ?
N15 C14 C11 127.6(6) . . ?
N15 C14 C13 141.0(6) . . ?
C11 C14 C13 91.4(5) . . ?
C14 N15 C21 128.2(5) . . ?
C17 C16 C21 120.0 . . ?
C16 C17 C18 120.0 . . ?
C17 C18 C19 120.0 . . ?
C20 C19 C18 120.0 . . ?
C19 C20 C21 120.0 . . ?
C20 C21 C16 120.0 . . ?
C20 C21 N15 123.2(3) . . ?
C16 C21 N15 116.8(3) . . ?

loop_
_geom_bond_atom_site_label_1
_geom_bond_atom_site_label_2
_geom_bond_distance
_geom_bond_site_symmetry_2
_geom_bond_publ_flag
Eu O1 2.313(4) . ?
Eu O2 2.369(4) 1_545 ?
Eu O8 2.391(4) . ?
Eu O6 2.407(4) . ?
Eu O10 2.420(4) . ?
Eu O5 2.420(4) . ?
Eu O7 2.421(4) . ?
Eu O9 2.473(4) . ?
O1 C1 1.266(7) . ?
C1 C2 1.451(8) . ?
C1 C4 1.478(8) . ?
O2 C2 1.263(7) . ?
O2 Eu 2.369(4) 1_565 ?
C2 C3 1.451(8) . ?
O3 C3 1.265(6) . ?
C3 C4 1.469(8) . ?
O4 C4 1.239(7) . ?
O11 C11 1.260(8) . ?
C11 C14 1.428(9) . ?
C11 C12 1.477(8) . ?
O12 C12 1.246(7) . ?
C12 C13 1.473(8) . ?
O13 C13 1.258(7) . ?
C13 C14 1.451(8) . ?
C14 N15 1.334(7) . ?
N15 C21 1.428(6) . ?
C16 C17 1.39 . ?
C16 C21 1.39 . ?
C17 C18 1.39 . ?
C18 C19 1.39 . ?
C19 C20 1.39 . ?
C20 C21 1.39 . ?
